data_2003275
loop_
_publ_author_name
'Banks, R. E.'
'Jondi, W. J.'
'Pritchard, R. G.'
'Tipping, A. E.'

_publ_section_title
;
 5-Fluoro-8,8-dimethyl-7-oxa-3,9-diazabicyclo[4.3.0]nona-5,9-diene-2,4-dione
 (C~8~H~7~FN~2~O~3~): a Novel Product from Pyrolysis of
 <i>N</i>-Isopropylidene-<i>O</i>-tetrafluoro-4-pyridylhydroxylamine in
 Glass
;
_journal_issue 3
_journal_name_full 'Acta Crystallographica Section C'
_journal_page_first 515
_journal_page_last 517
_journal_paper_doi 10.1107/S0108270194008772
_journal_volume 51
_journal_year 1995
_chemical_compound_source synthesis
_chemical_formula_moiety 'C8 H7 F1 N2 O3'
_chemical_formula_structural 'C8 H7 F1 N2 O3'
_chemical_formula_sum 'C8 H7 F N2 O3'
_chemical_formula_weight 198.15
_chemical_melting_point 454.5(15)
_chemical_name_systematic
;
2-Fluoro-8,8-Dimethyl-9-Oxa-4,7-Diazabicyclo[4.3.0]Nona-1,6-Dien-3,5-Dione
;
_space_group_IT_number 15
_symmetry_cell_setting monoclinic
_symmetry_space_group_name_Hall '-C 2yc'
_symmetry_space_group_name_H-M 'C 1 2/c 1'
_cell_angle_alpha 90
_cell_angle_beta 121.92(2)
_cell_angle_gamma 90
_cell_formula_units_Z 8
_cell_length_a 25.171(3)
_cell_length_b 5.245(1)
_cell_length_c 15.557(2)
_cell_measurement_reflns_used 25
_cell_measurement_temperature 296
_cell_measurement_theta_max 24.0
_cell_measurement_theta_min 14.0
_cell_volume 1743.3(6)
_computing_cell_refinement MSC/AFC
_computing_data_collection 'MSC/AFC (Molecular Structure Corporation, 1988)'
_computing_data_reduction 'TEXSAN: PROCESS (Molecular Structure Corporation, 1985)'
_computing_molecular_graphics 'ORTEPII (Johnson, 1976)'
_computing_publication_material
;TEXSAN: FINISH (Molecular Structure Corporation, 1985). Literature
surveyed using CSSR (1984)
;
_computing_structure_refinement 'TEXSAN: LS (Molecular Structure Corporation, 1985)'
_computing_structure_solution 'SHELXS86 (Sheldrick, 1985)'
_diffrn_ambient_temperature 296
_diffrn_measurement_device CAD-4
_diffrn_measurement_method '\w/2theta scans'
_diffrn_radiation_monochromator graphite
_diffrn_radiation_source 'X-ray tube'
_diffrn_radiation_type MoK\a
_diffrn_radiation_wavelength 0.71069
_diffrn_reflns_av_R_equivalents 0.0239
_diffrn_reflns_limit_h_max 29
_diffrn_reflns_limit_h_min 0
_diffrn_reflns_limit_k_max 6
_diffrn_reflns_limit_k_min -6
_diffrn_reflns_limit_l_max 14
_diffrn_reflns_limit_l_min -16
_diffrn_reflns_number 3258
_diffrn_reflns_theta_max 25.0
_diffrn_reflns_theta_min 2.0
_diffrn_standards_decay_% 'not significant'
_diffrn_standards_interval_count 200
_diffrn_standards_number 3
_exptl_absorpt_coefficient_mu 0.1229
_exptl_absorpt_correction_type none
_exptl_crystal_colour black
_exptl_crystal_density_diffrn 1.510
_exptl_crystal_description needle
_exptl_crystal_F_000 816.00
_exptl_crystal_size_max 0.40
_exptl_crystal_size_mid 0.13
_exptl_crystal_size_min 0.13
_refine_diff_density_max 0.19375
_refine_diff_density_min -0.16216
_refine_ls_extinction_coef ' 2.1 (1) x 10^-7^ '
_refine_ls_extinction_method Zachariasen_type_2_Gaussian_isotropic
_refine_ls_goodness_of_fit_obs 1.947
_refine_ls_hydrogen_treatment 'All H atoms located from \DF maps and isotropically refined'
_refine_ls_matrix_type full
_refine_ls_number_parameters 156
_refine_ls_number_reflns 842
_refine_ls_number_restraints 0
_refine_ls_R_factor_obs 0.0414
_refine_ls_shift/esd_max 0.0512
_refine_ls_structure_factor_coef F
_refine_ls_weighting_scheme sigma
_refine_ls_wR_factor_obs 0.0270
_reflns_number_observed 842
_reflns_number_total 1729
_reflns_observed_criterion I>2\s(I)
_cod_data_source_file li1122.cif
_cod_data_source_block U134zzz
_cod_depositor_comments
;
The following automatic conversions were performed:

'_chemical_melting_point' value '453-456' was changed to '454.5(15)'
- the average value was taken and precision was estimated.

Automatic conversion script
Id: cif_fix_values 1715 2011-07-08 13:25:40Z adriana 
;
_cod_original_cell_volume 1743.0(10)
_cod_original_sg_symbol_H-M 'C 2/c'
_cod_original_formula_sum 'C8 H7 F1 N2 O3'
_cod_database_code 2003275

loop_
_symmetry_equiv_pos_as_xyz
x,y,z
-x,y,1/2-z
-x,-y,-z
x,-y,1/2+z
1/2+x,1/2+y,z
1/2-x,1/2+y,1/2-z
1/2-x,1/2-y,-z
1/2+x,1/2-y,1/2+z

loop_
_atom_site_aniso_label
_atom_site_aniso_U_11
_atom_site_aniso_U_12
_atom_site_aniso_U_13
_atom_site_aniso_U_22
_atom_site_aniso_U_23
_atom_site_aniso_U_33
F2 0.064(1) -0.018(1) 0.038(1) 0.049(1) -0.017(1) 0.064(1)
O3 0.071(2) -0.012(1) 0.048(1) 0.060(2) -0.021(2) 0.062(2)
O5 0.049(2) -0.018(1) 0.031(1) 0.054(2) -0.016(1) 0.059(2)
O9 0.046(1) -0.007(1) 0.035(1) 0.048(2) -0.004(1) 0.056(2)
N4 0.041(2) -0.009(2) 0.030(2) 0.051(2) -0.008(2) 0.048(2)
N7 0.042(2) 0.000(2) 0.023(1) 0.042(2) -0.006(1) 0.041(2)
C1 0.033(2) 0.000(2) 0.019(2) 0.039(2) 0.004(2) 0.036(2)
C2 0.040(2) -0.009(2) 0.021(2) 0.035(2) -0.005(2) 0.041(2)
C3 0.045(2) -0.001(2) 0.022(2) 0.042(2) 0.002(2) 0.036(2)
C5 0.039(2) -0.004(2) 0.019(2) 0.042(3) -0.002(2) 0.037(2)
C6 0.030(2) 0.002(2) 0.014(2) 0.036(2) 0.001(2) 0.031(2)
C8 0.042(2) -0.002(2) 0.025(2) 0.047(2) -0.006(2) 0.041(2)
C10 0.042(3) 0.013(2) 0.035(3) 0.061(3) 0.007(3) 0.075(3)
C11 0.069(3) 0.003(3) 0.038(3) 0.086(4) 0.004(3) 0.050(3)

loop_
_atom_site_label
_atom_site_fract_x
_atom_site_fract_y
_atom_site_fract_z
_atom_site_U_iso_or_equiv
F2 0.40884(9) 1.0681(4) 0.5073(1) 0.057(1)
O3 0.3120(1) 0.9505(5) 0.5275(2) 0.058(1)
O5 0.25261(10) 0.2664(4) 0.3191(2) 0.053(1)
O9 0.42552(9) 0.7240(4) 0.3740(2) 0.046(1)
N4 0.2831(1) 0.6113(6) 0.4218(2) 0.043(1)
N7 0.3582(1) 0.3720(5) 0.2954(2) 0.041(1)
C1 0.3811(1) 0.7164(6) 0.3964(2) 0.036(1)
C2 0.3726(2) 0.8654(7) 0.4570(2) 0.039(1)
C3 0.3210(2) 0.8184(7) 0.4719(3) 0.041(1)
C5 0.2877(2) 0.4414(7) 0.3581(2) 0.040(2)
C6 0.3418(2) 0.5008(6) 0.3473(2) 0.034(1)
C8 0.4123(2) 0.5021(7) 0.3049(2) 0.042(1)
C10 0.4693(2) 0.3342(9) 0.3556(4) 0.057(2)
C11 0.3960(2) 0.610(1) 0.2045(3) 0.065(2)
H4 0.253(1) 0.592(6) 0.430(2) 0.05(1)
H10A 0.480(1) 0.252(7) 0.427(2) 0.08(1)
H10B 0.505(1) 0.432(6) 0.367(2) 0.05(1)
H10C 0.463(2) 0.204(7) 0.314(2) 0.08(1)
H11A 0.387(2) 0.483(7) 0.161(3) 0.07(1)
H11B 0.357(2) 0.724(8) 0.176(3) 0.13(2)
H11C 0.433(2) 0.709(6) 0.218(3) 0.08(1)

loop_
_atom_type_symbol
_atom_type_scat_source
_atom_type_scat_dispersion_real
_atom_type_scat_dispersion_imag
C 'International Tables' 0.002 0.002
H 'International Tables' 0.000 0.000
F 'International Tables' 0.014 0.010
N 'International Tables' 0.004 0.003
O 'International Tables' 0.008 0.006

loop_
_geom_angle_atom_site_label_1
_geom_angle_atom_site_label_2
_geom_angle_atom_site_label_3
_geom_angle
_geom_angle_publ_flag
C1 O9 C8 105.3(2) yes
C3 N4 C5 128.1(3) yes
C6 N7 C8 106.6(3) yes
O9 C1 C2 129.8(3) yes
O9 C1 C6 108.8(3) yes
C2 C1 C6 121.4(3) yes
F2 C2 C1 124.2(3) yes
F2 C2 C3 115.4(3) yes
C1 C2 C3 120.4(3) yes
O3 C3 N4 121.0(3) yes
O3 C3 C2 122.2(3) yes
N4 C3 C2 116.8(3) yes
O5 C5 N4 122.8(3) yes
O5 C5 C6 125.2(3) yes
N4 C5 C6 111.9(3) yes
N7 C6 C1 113.1(3) yes
N7 C6 C5 125.5(3) yes
C1 C6 C5 121.4(3) yes
O9 C8 N7 106.2(2) yes
O9 C8 C10 106.9(3) yes
O9 C8 C11 106.8(3) yes
N7 C8 C10 111.1(3) yes
N7 C8 C11 110.2(3) yes
C10 C8 C11 115.1(3) yes
O3 N4 H4 87(2) ?
C3 N4 H4 115(2) ?
C5 N4 H4 117(2) ?
C8 C10 H10A 114(2) ?
C8 C10 H10B 109(2) ?
C8 C10 H10C 108(2) ?
H10A C10 H10B 109(3) ?
H10A C10 H10C 107(3) ?
H10B C10 H10C 109(3) ?
C8 C11 H11A 109(2) ?
C8 C11 H11B 110(2) ?
C8 C11 H11C 106(2) ?
H11A C11 H11B 107(3) ?
H11A C11 H11C 113(3) ?
H11B C11 H11C 112(3) ?

loop_
_geom_bond_atom_site_label_1
_geom_bond_atom_site_label_2
_geom_bond_distance
_geom_bond_publ_flag
F2 C2 1.349(3) yes
O3 C3 1.220(3) yes
O5 C5 1.193(4) yes
O9 C1 1.337(3) yes
O9 C8 1.497(3) yes
N4 C3 1.382(4) yes
N4 C5 1.382(4) yes
N7 C6 1.277(3) yes
N7 C8 1.459(4) yes
C1 C2 1.326(4) yes
C1 C6 1.429(4) yes
C2 C3 1.456(4) yes
C5 C6 1.491(4) yes
C8 C10 1.504(5) yes
C8 C11 1.501(5) yes
N4 H4 0.83(3) ?
C10 H10A 1.09(3) ?
C10 H10B 0.95(3) ?
C10 H10C 0.90(3) ?
C11 H11A 0.89(3) ?
C11 H11B 1.04(4) ?
C11 H11C 1.00(3) ?
